data_7133780
loop_
_publ_author_name
'Yang, Zhao'
'Zeng, Yiyi'
'Chen, Guoyong'
'Sun, Xiao'
'Zhang, Haina'
'Cai, Hu'
'Wei, Zhenhong'

_publ_section_title
;
 An organic-inorganic hybrid perovskite material
 [Me<sub>3</sub>NCMe<sub>3</sub>]GaCl<sub>4</sub> exhibits a two-step
 off-on-off SHG response with a large temperature interval.
;
_journal_issue 83
_journal_name_full 'Chemical communications (Cambridge, England)'
_journal_page_first 11992
_journal_page_last 11995
_journal_paper_doi 10.1039/d4cc04031g
_journal_volume 60
_journal_year 2024
_chemical_formula_moiety 'Cl4 Ga, C6 N'
_chemical_formula_sum 'C6 Cl4 Ga N'
_chemical_formula_weight 297.58
_space_group_crystal_system cubic
_space_group_IT_number 221
_space_group_name_Hall '-P 4 2 3'
_space_group_name_H-M_alt 'P m -3 m'
_atom_sites_solution_primary dual
_audit_creation_date 2024-09-08
_audit_creation_method
;
Olex2 1.5
(compiled 2024.02.16 svn.r378c4104 for OlexSys, GUI svn.r6928)
;
_audit_update_record
;
2024-09-08 deposited with the CCDC.	2024-09-24 downloaded from the CCDC.
;
_cell_angle_alpha 90
_cell_angle_beta 90
_cell_angle_gamma 90
_cell_formula_units_Z 1
_cell_length_a 7.2333(5)
_cell_length_b 7.2333(5)
_cell_length_c 7.2333(5)
_cell_measurement_reflns_used 141
_cell_measurement_temperature 349.98(10)
_cell_measurement_theta_max 15.3030
_cell_measurement_theta_min 3.9750
_cell_volume 378.45(5)
_computing_cell_refinement 'CrysAlisPro 1.171.43.111a (Rigaku OD, 2024)'
_computing_data_collection 'CrysAlisPro 1.171.43.111a (Rigaku OD, 2024)'
_computing_data_reduction 'CrysAlisPro 1.171.43.111a (Rigaku OD, 2024)'
_computing_molecular_graphics 'Olex2 1.5 (Dolomanov et al., 2009)'
_computing_publication_material 'Olex2 1.5 (Dolomanov et al., 2009)'
_computing_structure_refinement 'ShelXL (Sheldrick, 2015)'
_computing_structure_solution 'ShelXT (Sheldrick, 2015)'
_diffrn_ambient_temperature 350
_diffrn_measured_fraction_theta_full 0.990
_diffrn_measured_fraction_theta_max 0.910
_diffrn_measurement_device_type 'multiwire proportional'
_diffrn_measurement_method 'phi and omega scans'
_diffrn_radiation_monochromator graphite
_diffrn_radiation_type MoK\a
_diffrn_radiation_wavelength 0.71073
_diffrn_reflns_av_R_equivalents 0.0364
_diffrn_reflns_av_unetI/netI 0.0217
_diffrn_reflns_Laue_measured_fraction_full 0.990
_diffrn_reflns_Laue_measured_fraction_max 0.910
_diffrn_reflns_limit_h_max 10
_diffrn_reflns_limit_h_min -5
_diffrn_reflns_limit_k_max 10
_diffrn_reflns_limit_k_min -7
_diffrn_reflns_limit_l_max 10
_diffrn_reflns_limit_l_min -9
_diffrn_reflns_number 952
_diffrn_reflns_point_group_measured_fraction_full 0.990
_diffrn_reflns_point_group_measured_fraction_max 0.910
_diffrn_reflns_theta_full 25.242
_diffrn_reflns_theta_max 30.544
_diffrn_reflns_theta_min 3.984
_exptl_absorpt_coefficient_mu 2.484
_exptl_absorpt_correction_T_max 1.000000
_exptl_absorpt_correction_T_min 0.57720
_exptl_absorpt_correction_type multi-scan
_exptl_absorpt_process_details
;
CrysAlisPro 1.171.43.111a (Rigaku Oxford Diffraction, 2024)
Empirical absorption correction using spherical harmonics,
implemented in SCALE3 ABSPACK scaling algorithm.
;
_exptl_crystal_colour white
_exptl_crystal_colour_primary white
_exptl_crystal_density_diffrn 1.306
_exptl_crystal_description block
_exptl_crystal_F_000 142.0
_exptl_crystal_size_max 0.09
_exptl_crystal_size_mid 0.07
_exptl_crystal_size_min 0.05
_refine_diff_density_max 0.746
_refine_diff_density_min -0.474
_refine_diff_density_rms 0.184
_refine_ls_extinction_method none
_refine_ls_goodness_of_fit_ref 1.5
_refine_ls_hydrogen_treatment undef
_refine_ls_matrix_type full
_refine_ls_number_parameters 9
_refine_ls_number_reflns 142
_refine_ls_number_restraints 18
_refine_ls_restrained_S_all 1.02
_refine_ls_R_factor_all 0.2662
_refine_ls_R_factor_gt 0.1939
_refine_ls_shift/su_max 0.000
_refine_ls_shift/su_mean 0.000
_refine_ls_structure_factor_coef Fsqd
_refine_ls_weighting_details 'w=1/[\s^2^(Fo^2^)+(0.2000P)^2^] where P=(Fo^2^+2Fc^2^)/3'
_refine_ls_weighting_scheme calc
_refine_ls_wR_factor_gt 0.5625
_refine_ls_wR_factor_ref 0.5991
_reflns_Friedel_coverage 0.000
_reflns_number_gt 71
_reflns_number_total 156
_reflns_threshold_expression 'I > 2\s(I)'
_cod_data_source_file d4cc04031g2.cif
_cod_data_source_block t_CCDC2
_cod_depositor_comments 'Adding full bibliography for 7133779--7133781.cif.'
_cod_original_cell_volume 378.45(8)
_cod_database_code 7133780
_shelx_shelxl_version_number 2018/3
_shelx_space_group_comment
;
The symmetry employed for this shelxl refinement is uniquely defined
by the following loop, which should always be used as a source of
symmetry information in preference to the above space-group names.
They are only intended as comments.
;
_exptl_crystal_f_000' 142.83
_olex2_refinement_description
;
1. Uiso/Uaniso restraints and constraints
N003 \\sim C004: within 2A with sigma of 0.01 and sigma for terminal atoms of
0.02 within 2A
Ga01 \\sim Cl02: within 2A with sigma of 0.01 and sigma for terminal atoms of
0.02 within 2A
Uanis(N003) \\sim Ueq, Uanis(C004) \\sim Ueq: with sigma of 0.01 and sigma for
terminal atoms of 0.02
2. Others
 Fixed Sof: Cl02(0.083325)
;
_olex2_submission_special_instructions 'No special instructions were received'

loop_
_space_group_symop_operation_xyz
'x, y, z'
'-y, x, z'
'-x, -y, z'
'y, -x, z'
'x, -y, -z'
'y, x, -z'
'-x, y, -z'
'-y, -x, -z'
'z, x, y'
'-x, z, y'
'-z, -x, y'
'x, -z, y'
'z, -x, -y'
'x, z, -y'
'-z, x, -y'
'-x, -z, -y'
'y, z, x'
'-z, -y, -x'
'-z, y, x'
'z, y, -x'
'z, -y, x'
'y, -z, -x'
'-y, -z, x'
'-y, z, -x'
'-x, -y, -z'
'y, -x, -z'
'x, y, -z'
'-y, x, -z'
'-x, y, z'
'-y, -x, z'
'x, -y, z'
'y, x, z'
'-z, -x, -y'
'x, -z, -y'
'z, x, -y'
'-x, z, -y'
'-z, x, y'
'-x, -z, y'
'z, -x, y'
'x, z, y'
'-y, -z, -x'
'z, y, x'
'z, -y, -x'
'-z, -y, x'
'-z, y, -x'
'-y, z, x'
'y, z, -x'
'y, -z, x'

loop_
_atom_site_label
_atom_site_type_symbol
_atom_site_fract_x
_atom_site_fract_y
_atom_site_fract_z
_atom_site_U_iso_or_equiv
_atom_site_adp_type
_atom_site_occupancy
_atom_site_site_symmetry_order
_atom_site_calc_flag
_atom_site_refinement_flags_posn
_atom_site_refinement_flags_adp
_atom_site_refinement_flags_occupancy
_atom_site_disorder_assembly
_atom_site_disorder_group
Ga01 Ga 0.500000 0.500000 0.500000 0.206(7) Uani 1 48 d S TU P . .
Cl02 Cl 0.500000 0.829(2) 0.500000 0.275(11) Uani 0.6666 8 d S TU P . .
N003 N 0.000000 0.000000 1.000000 0.287(9) Uani 1 48 d S TU P . .
C004 C 0.000000 0.000000 0.759(6) 0.285(12) Uani 1 8 d S TU P . .

loop_
_atom_site_aniso_label
_atom_site_aniso_U_11
_atom_site_aniso_U_22
_atom_site_aniso_U_33
_atom_site_aniso_U_23
_atom_site_aniso_U_13
_atom_site_aniso_U_12
Ga01 0.206(7) 0.206(7) 0.206(7) 0.000 0.000 0.000
Cl02 0.305(16) 0.216(17) 0.305(16) 0.000 0.000 0.000
N003 0.287(9) 0.287(9) 0.287(9) 0.000 0.000 0.000
C004 0.288(13) 0.288(13) 0.279(17) 0.000 0.000 0.000

loop_
_atom_type_symbol
_atom_type_description
_atom_type_scat_dispersion_real
_atom_type_scat_dispersion_imag
_atom_type_scat_source
C C 0.0033 0.0016 'International Tables Vol C Tables 4.2.6.8 and 6.1.1.4'
Cl Cl 0.1484 0.1585 'International Tables Vol C Tables 4.2.6.8 and 6.1.1.4'
Ga Ga 0.2307 1.6083 'International Tables Vol C Tables 4.2.6.8 and 6.1.1.4'
N N 0.0061 0.0033 'International Tables Vol C Tables 4.2.6.8 and 6.1.1.4'

loop_
_geom_angle_atom_site_label_1
_geom_angle_atom_site_label_2
_geom_angle_atom_site_label_3
_geom_angle
_geom_angle_site_symmetry_1
_geom_angle_site_symmetry_3
_geom_angle_publ_flag
Cl02 Ga01 Cl02 90.0 . 33_666 ?
Cl02 Ga01 Cl02 180.0 2_655 26_566 ?
Cl02 Ga01 Cl02 90.000(2) 2_655 9 ?
Cl02 Ga01 Cl02 90.000(1) 25_666 26_566 ?
Cl02 Ga01 Cl02 180.0 33_666 9 ?
Cl02 Ga01 Cl02 90.000(1) 25_666 9 ?
Cl02 Ga01 Cl02 90.0 33_666 26_566 ?
Cl02 Ga01 Cl02 180.0 . 25_666 ?
Cl02 Ga01 Cl02 90.000(2) 33_666 2_655 ?
Cl02 Ga01 Cl02 90.0 . 9 ?
Cl02 Ga01 Cl02 90.000(3) 25_666 2_655 ?
Cl02 Ga01 Cl02 90.000(1) 33_666 25_666 ?
Cl02 Ga01 Cl02 90.000(4) . 26_566 ?
Cl02 Ga01 Cl02 90.000(1) 26_566 9 ?
Cl02 Ga01 Cl02 90.000(1) . 2_655 ?
Ga01 Cl02 Cl02 180.0 . 25_676 ?
C004 N003 C004 180.0 34_566 10_546 ?
C004 N003 C004 180.0 9_456 33_656 ?
C004 N003 C004 90.000(6) 9_456 . ?
C004 N003 C004 90.000(9) 25_557 33_656 ?
C004 N003 C004 90.000(6) 10_546 . ?
C004 N003 C004 180.0 25_557 . ?
C004 N003 C004 90.000(4) 10_546 33_656 ?
C004 N003 C004 90.000(3) 34_566 25_557 ?
C004 N003 C004 90.000(13) 10_546 9_456 ?
C004 N003 C004 90.000(3) 34_566 . ?
C004 N003 C004 90.0 25_557 9_456 ?
C004 N003 C004 90.000(6) 10_546 25_557 ?
C004 N003 C004 90.000(15) 34_566 33_656 ?
C004 N003 C004 90.000(3) 33_656 . ?
C004 N003 C004 90.000(4) 34_566 9_456 ?

loop_
_geom_bond_atom_site_label_1
_geom_bond_atom_site_label_2
_geom_bond_distance
_geom_bond_site_symmetry_2
_geom_bond_publ_flag
Ga01 Cl02 2.383(15) . ?
Ga01 Cl02 2.383(15) 9 ?
Ga01 Cl02 2.383(15) 33_666 ?
Ga01 Cl02 2.383(15) 26_566 ?
Ga01 Cl02 2.383(15) 25_666 ?
Ga01 Cl02 2.383(15) 2_655 ?
Cl02 Cl02 2.47(3) 25_676 ?
N003 C004 1.74(4) 34_566 ?
N003 C004 1.74(4) . ?
N003 C004 1.74(4) 10_546 ?
N003 C004 1.74(4) 33_656 ?
N003 C004 1.74(4) 25_557 ?
N003 C004 1.74(4) 9_456 ?
